data_2008252
loop_
_publ_author_name
'Moore, Stephanie L.'
'Philip J. Squattrito'

_publ_section_title Bis(1,3-propanediamine-<i>N</i>,<i>N</i>')bis(thiocyanato-<i>N</i>)nickel(II)
_journal_issue 3
_journal_name_full 'Acta Crystallographica Section C'
_journal_page_first 332
_journal_page_last 334
_journal_paper_doi 10.1107/S0108270198013419
_journal_volume 55
_journal_year 1999
_chemical_formula_iupac '[Ni (N C S)2 (C3 H10 N2)2]'
_chemical_formula_moiety 'C8 H20 N6 Ni S2'
_chemical_formula_structural
;
[Ni (NCS)2 (C3 N2 H10)2]
;
_chemical_formula_sum 'C8 H20 N6 Ni S2'
_chemical_formula_weight 323.11
_chemical_melting_point 483
_space_group_IT_number 45
_symmetry_cell_setting orthorhombic
_symmetry_space_group_name_Hall 'I 2 -2c'
_symmetry_space_group_name_H-M 'I b a 2'
_audit_creation_method 'from TEXRAY.INF file'
_cell_angle_alpha 90
_cell_angle_beta 90
_cell_angle_gamma 90
_cell_formula_units_Z 4
_cell_length_a 7.579(2)
_cell_length_b 17.550(2)
_cell_length_c 11.111(5)
_cell_measurement_reflns_used 19
_cell_measurement_temperature 296
_cell_measurement_theta_max 19.8
_cell_measurement_theta_min 16.4
_cell_volume 1477.9(8)
_computing_cell_refinement 'MSC/AFC Diffractometer Control Software'
_computing_data_collection
;
MSC/AFC Diffractometer Control Software
(Molecular Structure Corporation, 1988)
;
_computing_data_reduction 'TEXSAN (Molecular Structure Corporation, 1991)'
_computing_molecular_graphics 'ORTEPII (Johnson, 1976)'
_computing_publication_material TEXSAN
_computing_structure_refinement TEXSAN
_computing_structure_solution 'MITHRIL (Gilmore, 1983)'
_diffrn_ambient_temperature 296
_diffrn_measurement_device_type 'Rigaku AFC-6S'
_diffrn_measurement_method \w-2\q
_diffrn_radiation_monochromator graphite
_diffrn_radiation_source 'X-ray tube'
_diffrn_radiation_type MoK\a
_diffrn_radiation_wavelength 0.7107
_diffrn_reflns_av_R_equivalents 0.00
_diffrn_reflns_av_sigmaI/netI 0.035
_diffrn_reflns_limit_h_max 9
_diffrn_reflns_limit_h_min 0
_diffrn_reflns_limit_k_max 21
_diffrn_reflns_limit_k_min 0
_diffrn_reflns_limit_l_max 13
_diffrn_reflns_limit_l_min 0
_diffrn_reflns_number 1526
_diffrn_reflns_theta_max 25
_diffrn_standards_decay_% 0.00
_diffrn_standards_interval_count 150
_diffrn_standards_number 3
_exptl_absorpt_coefficient_mu 1.58
_exptl_absorpt_correction_T_max 0.881
_exptl_absorpt_correction_T_min 0.775
_exptl_absorpt_correction_type '\y scan'
_exptl_absorpt_process_details '(North et al., 1968)'
_exptl_crystal_colour blue-violet
_exptl_crystal_density_diffrn 1.452
_exptl_crystal_density_method 'not measured'
_exptl_crystal_description plate
_exptl_crystal_F_000 680
_exptl_crystal_size_max 0.30
_exptl_crystal_size_mid 0.30
_exptl_crystal_size_min 0.08
_refine_diff_density_max 0.67
_refine_diff_density_min -0.29
_refine_ls_abs_structure_details 'Flack (1983); refined using a complete set of Friedel pairs'
_refine_ls_abs_structure_Flack -0.019(16)
_refine_ls_extinction_method none
_refine_ls_goodness_of_fit_ref 2.12
_refine_ls_hydrogen_treatment refxyz
_refine_ls_matrix_type full
_refine_ls_number_constraints 0
_refine_ls_number_parameters 107
_refine_ls_number_reflns 1370
_refine_ls_number_restraints 0
_refine_ls_R_factor_gt 0.040
_refine_ls_shift/su_max 0.005
_refine_ls_structure_factor_coef Fsqd
_refine_ls_weighting_details 'w = 4F~o~^2^/\s^2^(F~o~^2^)'
_refine_ls_weighting_scheme sigma
_refine_ls_wR_factor_ref 0.050
_reflns_number_gt 1370
_reflns_number_total 1526
_reflns_threshold_expression I>0
_cod_data_source_file fr1148.cif
_cod_data_source_block FR1148
_cod_depositor_comments
;
The following automatic conversions were performed:

'_atom_site_adp_type' tag value 'Uij' was replaced with 'Uani' value
19 times.

Automatic conversion script
Id: cif_fix_values 1646 2011-03-28 12:23:43Z adriana 
;
_cod_original_cell_volume 1477.0(10)
_cod_original_formula_sum 'C8 H20 N6 Ni S2 '
_cod_database_code 2008252

loop_
_symmetry_equiv_pos_as_xyz
'  +x,  +y,  +z'
'  -x,  -y,  +z'
'  -x,  +y,1/2+z'
'  +x,  -y,1/2+z'
'  1/2+x,  1/2+y,  1/2+z'
'  1/2-x,  1/2-y,  1/2+z'
'  1/2-x,  1/2+y,  +z'
'  1/2+x,  1/2-y,  +z'

loop_
_atom_site_label
_atom_site_fract_x
_atom_site_fract_y
_atom_site_fract_z
_atom_site_U_iso_or_equiv
_atom_site_adp_type
_atom_site_occupancy
Ni 0 0 0 0.02410(10) Uani 1.0
S 0.45789(10) 0.12160(6) 0.22870(10) 0.0654(3) Uani 1.0
N1 0.1546(3) 0.0546(2) 0.1334(3) 0.0329(9) Uani 1.0
N2 0.1270(3) 0.0671(2) -0.1359(3) 0.0323(9) Uani 1.0
N3 -0.1948(3) 0.0867(2) 0.0028(4) 0.0343(7) Uani 1.0
C1 0.2825(4) 0.0811(2) 0.1718(3) 0.0319(9) Uani 1.0
C2 0.1456(4) 0.1502(2) -0.1146(3) 0.0340(10) Uani 1.0
C3 -0.0303(5) 0.1900(2) -0.0986(3) 0.0390(10) Uani 1.0
C4 -0.1341(4) 0.1661(2) 0.0126(5) 0.0394(10) Uani 1.0
H(1) 0.220(4) 0.049(2) -0.146(3) 0.0351 Uani 1.0
H(2) 0.057(3) 0.059(2) -0.205(3) 0.0351 Uani 1.0
H(3) 0.215(4) 0.160(2) -0.045(3) 0.0419 Uani 1.0
H(4) 0.201(4) 0.176(2) -0.187(3) 0.0419 Uani 1.0
H(5) -0.002(5) 0.248(2) -0.092(3) 0.0434 Uani 1.0
H(6) -0.105(4) 0.184(2) -0.172(3) 0.0434 Uani 1.0
H(7) -0.050(5) 0.176(2) 0.072(3) 0.0446 Uani 1.0
H(8) -0.235(4) 0.2000(10) 0.022(3) 0.0446 Uani 1.0
H(9) -0.255(5) 0.074(2) 0.044(3) 0.0388 Uani 1.0
H(10) -0.259(5) 0.081(2) -0.063(3) 0.0388 Uani 1.0

loop_
_atom_site_aniso_label
_atom_site_aniso_U_11
_atom_site_aniso_U_22
_atom_site_aniso_U_33
_atom_site_aniso_U_12
_atom_site_aniso_U_13
_atom_site_aniso_U_23
Ni 0.0215(2) 0.0288(2) 0.0220(2) -0.0031(3) 0.0000 0.0000
S 0.0310(4) 0.0955(7) 0.0696(9) -0.0151(4) 0.0002(6) -0.0364(7)
N1 0.032(2) 0.036(2) 0.030(2) -0.0050(10) -0.0050(10) -0.0020(10)
N2 0.029(2) 0.036(2) 0.033(2) -0.0030(10) 0.0030(10) -0.0010(10)
N3 0.0280(10) 0.0410(10) 0.0340(10) -0.0010(10) 0.004(2) 0.005(2)
C1 0.033(2) 0.037(2) 0.026(2) 0.0020(10) 0.006(2) -0.003(2)
C2 0.036(2) 0.031(2) 0.035(2) -0.008(2) 0.004(2) 0.005(2)
C3 0.042(2) 0.034(2) 0.041(2) -0.002(2) -0.003(2) 0.007(2)
C4 0.037(2) 0.032(2) 0.050(2) 0.0080(10) 0.006(2) -0.002(2)

loop_
_atom_type_symbol
_atom_type_scat_dispersion_real
_atom_type_scat_dispersion_imag
_atom_type_scat_source
Ni 0.285 1.113 'International Tables'
S 0.110 0.124 'International Tables'
N 0.004 0.003 'International Tables'
C 0.002 0.002 'International Tables'
H 0.000 0.000 'International Tables'

loop_
_geom_angle_atom_site_label_1
_geom_angle_atom_site_label_2
_geom_angle_atom_site_label_3
_geom_angle_site_symmetry_3
_geom_angle
_geom_angle_publ_flag
N1 Ni N1 2_555 91.2(2) yes
N1 Ni N2 ? 89.80(10) yes
N1 Ni N2 2_555 171.90(10) yes
N1 Ni N3 ? 92.80(10) yes
N1 Ni N3 2_555 86.00(10) yes
N2 Ni N2 2_555 90.4(2) yes
N2 Ni N3 ? 85.90(10) yes
N2 Ni N3 2_555 95.30(10) yes
N3 Ni N3 2_555 178.3(3) yes
Ni N1 C1 ? 154.6(3) yes
Ni N2 C2 ? 118.0(2) yes
Ni N3 C4 ? 117.6(2) yes
S C1 N1 ? 177.5(3) yes
N2 C2 C3 ? 112.9(3) yes
C2 C3 C4 ? 115.0(3) yes
N3 C4 C3 ? 111.3(4) yes
Ni N2 H(1) ? 106(2) no
Ni N2 H(2) ? 103.0(10) no
C2 N2 H(1) ? 109(2) no
C2 N2 H(2) ? 109.0(10) no
H(1) N2 H(2) ? 109(3) no
Ni N3 H(9) ? 104(3) no
Ni N3 H(10) ? 107(2) no
C4 N3 H(9) ? 117(3) no
C4 N3 H(10) ? 109(2) no
H(9) N3 H(10) ? 98(3) no
N2 C2 H(3) ? 111.0(10) no
N2 C2 H(4) ? 110.0(10) no
C3 C2 H(3) ? 107.0(10) no
C3 C2 H(4) ? 104.0(10) no
H(3) C2 H(4) ? 109(2) no
C2 C3 H(5) ? 106(2) no
C2 C3 H(6) ? 110.0(10) no
C4 C3 H(5) ? 108.0(10) no
C4 C3 H(6) ? 109.0(10) no
H(5) C3 H(6) ? 105(2) no
N3 C4 H(7) ? 115(2) no
N3 C4 H(8) ? 110.0(10) no
C3 C4 H(7) ? 99(2) no
C3 C4 H(8) ? 108(2) no
H(7) C4 H(8) ? 110(2) no

loop_
_geom_bond_atom_site_label_1
_geom_bond_atom_site_label_2
_geom_bond_site_symmetry_1
_geom_bond_site_symmetry_2
_geom_bond_distance
_geom_bond_publ_flag
Ni N1 ? ? 2.118(3) yes
Ni N2 ? ? 2.143(3) yes
Ni N3 ? ? 2.121(2) yes
S C1 ? ? 1.635(3) yes
N1 C1 ? ? 1.157(4) yes
N2 C2 ? ? 1.484(4) yes
N3 C4 ? ? 1.471(4) yes
C2 C3 ? ? 1.515(5) yes
C3 C4 ? ? 1.523(6) yes
N2 H(1) ? ? 0.78(3) no
N2 H(2) ? ? 0.94(3) no
N3 H(9) ? ? 0.68(4) no
N3 H(10) ? ? 0.88(4) no
C2 H(3) ? ? 0.95(3) no
C2 H(4) ? ? 1.01(3) no
C3 H(5) ? ? 1.03(3) no
C3 H(6) ? ? 1.00(3) no
C4 H(7) ? ? 0.93(3) no
C4 H(8) ? ? 0.97(3) no
